data_4021790
loop_
_publ_author_name
'Thomas G. Back'
'Masood Parvez'
'Huimin Zhai'

_publ_contact_author
;
    Masood Parvez
    Department of Chemistry
    University of Calgary
    2500 University Drive N.W.
    Calgary, Alberta, Canada T2N 1N4  
;
_publ_contact_author_email ' parvez@ucalgary.ca '
_publ_contact_author_fax ' (403)289-9488 '
_publ_contact_author_phone ' (403)220-5348 '
_publ_section_title
;
 Rearrangements of the Diels-Alder Cycloadducts Obtained from
 Acetylenic Sulfones and 1,3-Diphenylisobenzofuran
;
_journal_name_full 'Journal of Organic Chemistry'
_journal_page_first 5254
_journal_page_last 5259
_journal_paper_doi 10.1021/jo060598e
_journal_volume 71
_journal_year 2006
_chemical_formula_sum 'C35 H26 O3 S'
_chemical_formula_weight 526.62
_chemical_name_systematic
;
 ?
;
_space_group_IT_number 29
_space_group_name_Hall 'P 2c -2ac'
_space_group_name_H-M_alt 'P c a 21'
_symmetry_cell_setting orthorhombic
_symmetry_space_group_name_Hall 'P 2c -2ac'
_symmetry_space_group_name_H-M 'P c a 21'
_atom_sites_solution_hydrogens geom
_atom_sites_solution_primary direct
_atom_sites_solution_secondary difmap
_audit_creation_method SHELXL-97
_cell_angle_alpha 90.00
_cell_angle_beta 90.00
_cell_angle_gamma 90.00
_cell_formula_units_Z 4
_cell_length_a 14.174(2)
_cell_length_b 13.068(2)
_cell_length_c 14.911(3)
_cell_measurement_reflns_used 8974
_cell_measurement_temperature 173(2)
_cell_measurement_theta_max 25.0
_cell_measurement_theta_min 3.5
_cell_volume 2761.9(8)
_computing_cell_refinement 'HKL DENZO (Otwinowski & Minor, 1997)'
_computing_data_collection 'COLLECT (Hooft, 1998)'
_computing_data_reduction 'SCALEPACK (Otwinowski & Minor, 1997)'
_computing_molecular_graphics 'ORTEPII (Johnson, 1976)'
_computing_publication_material 'SHELXL-97 (Sheldrick, 1997)'
_computing_structure_refinement 'SHELXL-97 (Sheldrick, 1997)'
_computing_structure_solution 'SAPI91 (Fan, 1991)'
_diffrn_ambient_temperature 173(2)
_diffrn_measured_fraction_theta_full 0.995
_diffrn_measured_fraction_theta_max 0.995
_diffrn_measurement_device_type 'Nonius KappaCCD'
_diffrn_measurement_method ' \w and \f '
_diffrn_radiation_monochromator graphite
_diffrn_radiation_source 'fine-focus sealed tube'
_diffrn_radiation_type MoK\a
_diffrn_radiation_wavelength 0.71073
_diffrn_reflns_av_R_equivalents 0.0627
_diffrn_reflns_av_sigmaI/netI 0.0809
_diffrn_reflns_limit_h_max 16
_diffrn_reflns_limit_h_min -16
_diffrn_reflns_limit_k_max 15
_diffrn_reflns_limit_k_min -15
_diffrn_reflns_limit_l_max 16
_diffrn_reflns_limit_l_min -17
_diffrn_reflns_number 8974
_diffrn_reflns_theta_full 25.00
_diffrn_reflns_theta_max 25.00
_diffrn_reflns_theta_min 3.54
_exptl_absorpt_coefficient_mu 0.152
_exptl_absorpt_correction_T_max 0.9940
_exptl_absorpt_correction_T_min 0.9820
_exptl_absorpt_correction_type multi-scan
_exptl_absorpt_process_details 'SORTAV: (Blessing, 1997)'
_exptl_crystal_colour colorless
_exptl_crystal_density_diffrn 1.266
_exptl_crystal_density_meas ?
_exptl_crystal_density_method .
_exptl_crystal_description prism
_exptl_crystal_F_000 1104
_exptl_crystal_size_max 0.12
_exptl_crystal_size_mid 0.06
_exptl_crystal_size_min 0.04
_refine_diff_density_max 0.179
_refine_diff_density_min -0.271
_refine_diff_density_rms 0.047
_refine_ls_abs_structure_details 'Flack H D (1983), Acta Cryst. A39, 876-881'
_refine_ls_abs_structure_Flack -0.07(10)
_refine_ls_extinction_method none
_refine_ls_goodness_of_fit_ref 1.006
_refine_ls_hydrogen_treatment constr
_refine_ls_matrix_type full
_refine_ls_number_parameters 352
_refine_ls_number_reflns 4775
_refine_ls_number_restraints 1
_refine_ls_restrained_S_all 1.006
_refine_ls_R_factor_all 0.0905
_refine_ls_R_factor_gt 0.0493
_refine_ls_shift/su_max 0.001
_refine_ls_shift/su_mean 0.000
_refine_ls_structure_factor_coef Fsqd
_refine_ls_weighting_details 'calc w=1/[\s^2^(Fo^2^)+(0.0580P)^2^] where P=(Fo^2^+2Fc^2^)/3'
_refine_ls_weighting_scheme calc
_refine_ls_wR_factor_gt 0.0996
_refine_ls_wR_factor_ref 0.1179
_reflns_number_gt 3362
_reflns_number_total 4775
_reflns_threshold_expression >2sigma(I)
_cod_data_source_file jo060598esi20060318_060003.cif
_cod_depositor_comments
;
The following automatic conversions were performed:
'_symmetry_cell_setting' value 'Orthorhombic' changed to 'orthorhombic'
according to '/home/saulius/struct/CIF-dictionaries/cif_core.dic'
dictionary named 'cif_core.dic' version 2.4.1 from 2010-06-29.

Automatic conversion script
Id: cif_fix_enum 1527 2010-12-29 10:47:43Z saulius 
;
_cod_database_code 4021790

loop_
_symmetry_equiv_pos_as_xyz
'x, y, z'
'-x, -y, z+1/2'
'-x+1/2, y, z+1/2'
'x+1/2, -y, z'

loop_
_atom_site_label
_atom_site_type_symbol
_atom_site_fract_x
_atom_site_fract_y
_atom_site_fract_z
_atom_site_U_iso_or_equiv
_atom_site_adp_type
_atom_site_occupancy
_atom_site_symmetry_multiplicity
_atom_site_calc_flag
_atom_site_refinement_flags
S1 S -0.11582(6) 0.82455(7) 0.18374(6) 0.0386(2) Uani 1 1 d .
O1 O 0.05189(15) 0.60927(18) 0.28372(14) 0.0330(6) Uani 1 1 d .
O2 O -0.21684(15) 0.8262(2) 0.19474(17) 0.0476(7) Uani 1 1 d .
O3 O -0.0783(2) 0.8168(2) 0.09480(15) 0.0498(7) Uani 1 1 d .
C1 C 0.1159(2) 0.6778(3) 0.3265(2) 0.0290(8) Uani 1 1 d .
C2 C 0.0856(2) 0.7408(3) 0.3907(2) 0.0316(8) Uani 1 1 d .
C3 C -0.0154(2) 0.7452(3) 0.4154(2) 0.0311(8) Uani 1 1 d .
C4 C -0.0406(3) 0.7564(3) 0.5054(2) 0.0418(10) Uani 1 1 d .
H4 H 0.0075 0.7645 0.5501 0.050 Uiso 1 1 d R
C5 C -0.1333(2) 0.7576(3) 0.5318(2) 0.0449(10) Uani 1 1 d .
H5 H -0.1485 0.7665 0.5940 0.054 Uiso 1 1 d R
C6 C -0.2040(3) 0.7454(3) 0.4686(3) 0.0451(10) Uani 1 1 d .
H6 H -0.2689 0.7424 0.4871 0.054 Uiso 1 1 d R
C7 C -0.1811(2) 0.7370(3) 0.3788(2) 0.0407(9) Uani 1 1 d .
H7 H -0.2301 0.7311 0.3346 0.049 Uiso 1 1 d R
C8 C -0.0868(2) 0.7374(3) 0.3510(2) 0.0320(8) Uani 1 1 d .
C9 C -0.0656(2) 0.7285(3) 0.2526(2) 0.0332(8) Uani 1 1 d .
C10 C -0.0048(2) 0.6584(3) 0.2210(2) 0.0310(8) Uani 1 1 d .
C11 C 0.2123(2) 0.6647(3) 0.29127(19) 0.0310(8) Uani 1 1 d .
C12 C 0.2601(2) 0.7453(3) 0.2518(2) 0.0389(9) Uani 1 1 d .
H12 H 0.2312 0.8117 0.2515 0.047 Uiso 1 1 d R
C13 C 0.3477(3) 0.7299(4) 0.2122(2) 0.0507(11) Uani 1 1 d .
H13 H 0.3799 0.7867 0.1851 0.061 Uiso 1 1 d R
C14 C 0.3878(3) 0.6340(4) 0.2131(3) 0.0597(13) Uani 1 1 d .
H14 H 0.4474 0.6223 0.1844 0.072 Uiso 1 1 d R
C15 C 0.3415(3) 0.5530(4) 0.2545(3) 0.0604(13) Uani 1 1 d .
H15 H 0.3710 0.4870 0.2575 0.072 Uiso 1 1 d R
C16 C 0.2543(3) 0.5685(3) 0.2918(2) 0.0459(10) Uani 1 1 d .
H16 H 0.2207 0.5120 0.3179 0.055 Uiso 1 1 d R
C17 C 0.1522(2) 0.8080(3) 0.4420(2) 0.0313(8) Uani 1 1 d .
C18 C 0.2327(2) 0.7702(3) 0.4832(2) 0.0384(9) Uani 1 1 d .
H18 H 0.2473 0.6988 0.4773 0.046 Uiso 1 1 d R
C19 C 0.2912(3) 0.8331(3) 0.5317(2) 0.0437(10) Uani 1 1 d .
H19 H 0.3470 0.8065 0.5597 0.052 Uiso 1 1 d R
C20 C 0.2701(3) 0.9354(3) 0.5399(2) 0.0476(10) Uani 1 1 d .
H20 H 0.3110 0.9791 0.5740 0.057 Uiso 1 1 d R
C21 C 0.1904(3) 0.9751(4) 0.4998(3) 0.0508(11) Uani 1 1 d .
H21 H 0.1766 1.0466 0.5063 0.061 Uiso 1 1 d R
C22 C 0.1315(3) 0.9108(3) 0.4513(2) 0.0391(9) Uani 1 1 d .
H22 H 0.0753 0.9376 0.4242 0.047 Uiso 1 1 d R
C23 C 0.0036(3) 0.6149(3) 0.1306(2) 0.0349(9) Uani 1 1 d .
C24 C -0.0759(3) 0.5989(3) 0.0789(2) 0.0448(10) Uani 1 1 d .
H24 H -0.1366 0.6184 0.1017 0.054 Uiso 1 1 d R
C25 C -0.0694(4) 0.5542(3) -0.0055(3) 0.0585(12) Uani 1 1 d .
H25 H -0.1252 0.5434 -0.0407 0.070 Uiso 1 1 d R
C26 C 0.0174(4) 0.5253(4) -0.0380(3) 0.0626(13) Uani 1 1 d .
H26 H 0.0228 0.4952 -0.0965 0.075 Uiso 1 1 d R
C27 C 0.0973(3) 0.5392(3) 0.0127(3) 0.0589(13) Uani 1 1 d .
H27 H 0.1572 0.5180 -0.0109 0.071 Uiso 1 1 d R
C28 C 0.0902(3) 0.5829(3) 0.0979(2) 0.0466(10) Uani 1 1 d .
H28 H 0.1456 0.5913 0.1342 0.056 Uiso 1 1 d R
C29 C -0.0685(2) 0.9361(3) 0.2336(2) 0.0358(9) Uani 1 1 d .
C30 C 0.0179(3) 0.9708(3) 0.2051(2) 0.0475(11) Uani 1 1 d .
H30 H 0.0504 0.9339 0.1588 0.057 Uiso 1 1 d R
C31 C 0.0572(3) 1.0569(3) 0.2442(3) 0.0500(11) Uani 1 1 d .
H31 H 0.1174 1.0822 0.2246 0.060 Uiso 1 1 d R
C32 C 0.0101(3) 1.1080(3) 0.3119(2) 0.0461(10) Uani 1 1 d .
C33 C -0.0768(3) 1.0718(3) 0.3393(3) 0.0503(10) Uani 1 1 d .
H33 H -0.1115 1.1054 0.3861 0.060 Uiso 1 1 d R
C34 C -0.1171(3) 0.9859(3) 0.3007(2) 0.0410(9) Uani 1 1 d .
H34 H -0.1775 0.9607 0.3195 0.049 Uiso 1 1 d R
C35 C 0.0521(3) 1.2025(4) 0.3556(3) 0.0669(14) Uani 1 1 d .
H35A H 0.0099 1.2278 0.4008 0.080 Uiso 1 1 d R
H35B H 0.1117 1.1857 0.3824 0.080 Uiso 1 1 d R
H35C H 0.0612 1.2541 0.3106 0.080 Uiso 1 1 d R

loop_
_atom_site_aniso_label
_atom_site_aniso_U_11
_atom_site_aniso_U_22
_atom_site_aniso_U_33
_atom_site_aniso_U_23
_atom_site_aniso_U_13
_atom_site_aniso_U_12
S1 0.0401(5) 0.0414(6) 0.0345(5) 0.0019(4) -0.0079(4) 0.0002(5)
O1 0.0323(13) 0.0351(15) 0.0315(12) -0.0026(11) -0.0008(10) -0.0045(11)
O2 0.0309(13) 0.0523(18) 0.0596(16) 0.0005(14) -0.0140(12) -0.0004(12)
O3 0.0765(19) 0.0442(18) 0.0287(14) 0.0026(11) -0.0061(12) 0.0038(15)
C1 0.0281(19) 0.033(2) 0.0263(17) 0.0020(15) -0.0016(13) -0.0004(17)
C2 0.0278(18) 0.039(2) 0.0278(17) 0.0018(16) 0.0002(13) -0.0007(17)
C3 0.0293(19) 0.036(2) 0.0285(18) 0.0025(15) -0.0010(14) 0.0010(16)
C4 0.039(2) 0.055(3) 0.031(2) -0.0046(17) -0.0006(15) 0.003(2)
C5 0.044(2) 0.056(3) 0.0347(19) 0.0008(18) 0.0071(17) 0.007(2)
C6 0.031(2) 0.056(3) 0.049(2) 0.0025(19) 0.0088(18) 0.0016(19)
C7 0.033(2) 0.050(3) 0.040(2) 0.0018(18) 0.0015(16) -0.0008(19)
C8 0.0334(19) 0.033(2) 0.0298(18) 0.0012(16) 0.0019(14) -0.0010(17)
C9 0.0293(19) 0.039(2) 0.0318(17) 0.0015(16) -0.0042(15) -0.0012(17)
C10 0.0283(18) 0.037(2) 0.0279(17) 0.0033(15) -0.0018(14) -0.0074(17)
C11 0.0329(19) 0.037(2) 0.0231(17) -0.0045(16) 0.0000(14) 0.0032(18)
C12 0.033(2) 0.043(3) 0.0401(19) -0.0062(18) 0.0027(16) -0.0009(18)
C13 0.041(2) 0.071(3) 0.040(2) -0.009(2) 0.0083(17) -0.012(2)
C14 0.036(2) 0.094(4) 0.049(2) -0.018(2) 0.0046(18) 0.009(3)
C15 0.058(3) 0.075(4) 0.048(2) -0.006(2) 0.005(2) 0.032(3)
C16 0.054(2) 0.047(3) 0.037(2) -0.0010(18) 0.0083(17) 0.013(2)
C17 0.0298(18) 0.040(2) 0.0245(17) -0.0024(16) 0.0021(13) -0.0035(17)
C18 0.0318(19) 0.044(2) 0.040(2) -0.0010(17) -0.0019(16) 0.0061(18)
C19 0.036(2) 0.055(3) 0.041(2) 0.002(2) -0.0095(16) -0.004(2)
C20 0.044(2) 0.054(3) 0.044(2) -0.008(2) -0.0084(18) -0.008(2)
C21 0.051(3) 0.046(3) 0.056(2) -0.014(2) -0.0069(19) 0.002(2)
C22 0.039(2) 0.043(3) 0.0349(19) -0.0070(18) -0.0072(15) 0.0055(19)
C23 0.043(2) 0.032(2) 0.0303(18) 0.0015(16) 0.0008(15) -0.0083(19)
C24 0.053(2) 0.046(3) 0.035(2) -0.0011(18) -0.0043(17) -0.006(2)
C25 0.090(4) 0.052(3) 0.034(2) -0.003(2) -0.014(2) -0.022(3)
C26 0.101(4) 0.052(3) 0.035(2) -0.010(2) 0.005(2) -0.017(3)
C27 0.076(3) 0.059(3) 0.041(2) -0.019(2) 0.014(2) -0.011(3)
C28 0.058(3) 0.046(3) 0.036(2) -0.0097(18) 0.0052(18) -0.012(2)
C29 0.035(2) 0.038(2) 0.0342(19) 0.0010(16) -0.0028(15) 0.0021(17)
C30 0.043(2) 0.051(3) 0.048(2) -0.002(2) 0.0098(17) 0.001(2)
C31 0.035(2) 0.051(3) 0.063(3) -0.004(2) 0.0044(19) -0.011(2)
C32 0.047(2) 0.042(3) 0.049(2) 0.004(2) -0.0153(18) 0.001(2)
C33 0.058(3) 0.045(3) 0.048(2) -0.007(2) 0.0036(19) 0.007(2)
C34 0.036(2) 0.042(3) 0.045(2) 0.0008(19) 0.0087(17) -0.0003(18)
C35 0.073(3) 0.053(3) 0.075(3) -0.006(2) -0.026(3) -0.012(3)

loop_
_atom_type_symbol
_atom_type_description
_atom_type_scat_dispersion_real
_atom_type_scat_dispersion_imag
_atom_type_scat_source
C C 0.0033 0.0016 'International Tables Vol C Tables 4.2.6.8 and 6.1.1.4'
H H 0.0000 0.0000 'International Tables Vol C Tables 4.2.6.8 and 6.1.1.4'
O O 0.0106 0.0060 'International Tables Vol C Tables 4.2.6.8 and 6.1.1.4'
S S 0.1246 0.1234 'International Tables Vol C Tables 4.2.6.8 and 6.1.1.4'

loop_
_geom_angle_atom_site_label_1
_geom_angle_atom_site_label_2
_geom_angle_atom_site_label_3
_geom_angle
O3 S1 O2 118.39(16)
O3 S1 C29 107.86(16)
O2 S1 C29 108.48(16)
O3 S1 C9 109.75(16)
O2 S1 C9 110.08(16)
C29 S1 C9 100.81(16)
C10 O1 C1 112.2(3)
C2 C1 O1 120.2(3)
C2 C1 C11 128.8(3)
O1 C1 C11 110.9(3)
C1 C2 C3 121.0(3)
C1 C2 C17 121.7(3)
C3 C2 C17 117.3(3)
C4 C3 C8 118.8(3)
C4 C3 C2 119.4(3)
C8 C3 C2 121.7(3)
C5 C4 C3 121.5(3)
C5 C4 H4 118.7
C3 C4 H4 119.8
C4 C5 C6 119.8(3)
C4 C5 H5 119.6
C6 C5 H5 120.6
C5 C6 C7 119.9(3)
C5 C6 H6 120.1
C7 C6 H6 120.0
C6 C7 C8 120.8(3)
C6 C7 H7 120.1
C8 C7 H7 119.2
C7 C8 C3 119.2(3)
C7 C8 C9 118.7(3)
C3 C8 C9 122.1(3)
C10 C9 C8 121.6(3)
C10 C9 S1 122.5(3)
C8 C9 S1 115.5(3)
C9 C10 O1 116.7(3)
C9 C10 C23 129.7(3)
O1 C10 C23 113.1(3)
C12 C11 C16 118.8(3)
C12 C11 C1 121.1(3)
C16 C11 C1 120.0(3)
C11 C12 C13 120.5(4)
C11 C12 H12 118.8
C13 C12 H12 120.7
C14 C13 C12 119.8(4)
C14 C13 H13 120.8
C12 C13 H13 119.4
C13 C14 C15 120.2(4)
C13 C14 H14 120.3
C15 C14 H14 119.5
C16 C15 C14 119.6(4)
C16 C15 H15 120.5
C14 C15 H15 119.9
C15 C16 C11 121.1(4)
C15 C16 H16 119.9
C11 C16 H16 119.0
C22 C17 C18 118.5(3)
C22 C17 C2 119.2(3)
C18 C17 C2 122.3(3)
C19 C18 C17 121.1(4)
C19 C18 H18 120.0
C17 C18 H18 118.9
C18 C19 C20 119.8(4)
C18 C19 H19 120.7
C20 C19 H19 119.5
C19 C20 C21 120.3(4)
C19 C20 H20 119.7
C21 C20 H20 120.0
C20 C21 C22 119.4(4)
C20 C21 H21 119.3
C22 C21 H21 121.3
C17 C22 C21 120.9(3)
C17 C22 H22 119.2
C21 C22 H22 119.9
C24 C23 C28 118.7(3)
C24 C23 C10 120.3(3)
C28 C23 C10 120.8(3)
C23 C24 C25 121.0(4)
C23 C24 H24 119.6
C25 C24 H24 119.4
C26 C25 C24 119.5(4)
C26 C25 H25 120.3
C24 C25 H25 120.2
C27 C26 C25 120.5(4)
C27 C26 H26 119.3
C25 C26 H26 120.2
C26 C27 C28 119.7(4)
C26 C27 H27 119.4
C28 C27 H27 120.9
C23 C28 C27 120.5(4)
C23 C28 H28 119.5
C27 C28 H28 120.0
C30 C29 C34 120.9(4)
C30 C29 S1 118.7(3)
C34 C29 S1 120.4(3)
C29 C30 C31 119.8(4)
C29 C30 H30 119.0
C31 C30 H30 121.2
C30 C31 C32 120.3(4)
C30 C31 H31 120.7
C32 C31 H31 119.0
C33 C32 C31 118.8(4)
C33 C32 C35 120.1(4)
C31 C32 C35 121.1(4)
C32 C33 C34 121.5(4)
C32 C33 H33 121.0
C34 C33 H33 117.5
C29 C34 C33 118.6(3)
C29 C34 H34 119.7
C33 C34 H34 121.7
C32 C35 H35A 109.7
C32 C35 H35B 109.8
H35A C35 H35B 109.5
C32 C35 H35C 108.9
H35A C35 H35C 109.5
H35B C35 H35C 109.5

loop_
_geom_bond_atom_site_label_1
_geom_bond_atom_site_label_2
_geom_bond_distance
S1 O3 1.432(3)
S1 O2 1.441(2)
S1 C29 1.768(4)
S1 C9 1.771(4)
O1 C10 1.390(4)
O1 C1 1.426(4)
C1 C2 1.333(5)
C1 C11 1.474(4)
C2 C3 1.479(4)
C2 C17 1.499(5)
C3 C4 1.396(4)
C3 C8 1.399(4)
C4 C5 1.372(5)
C4 H4 0.9600
C5 C6 1.385(5)
C5 H5 0.9599
C6 C7 1.383(5)
C6 H6 0.9601
C7 C8 1.400(5)
C7 H7 0.9600
C8 C9 1.501(5)
C9 C10 1.344(5)
C10 C23 1.467(5)
C11 C12 1.383(5)
C11 C16 1.391(5)
C12 C13 1.390(5)
C12 H12 0.9599
C13 C14 1.376(7)
C13 H13 0.9600
C14 C15 1.390(7)
C14 H14 0.9599
C15 C16 1.370(5)
C15 H15 0.9601
C16 H16 0.9599
C17 C22 1.382(5)
C17 C18 1.388(5)
C18 C19 1.373(5)
C18 H18 0.9599
C19 C20 1.375(6)
C19 H19 0.9599
C20 C21 1.380(5)
C20 H20 0.9600
C21 C22 1.388(5)
C21 H21 0.9601
C22 H22 0.9600
C23 C24 1.382(5)
C23 C28 1.385(5)
C24 C25 1.390(5)
C24 H24 0.9600
C25 C26 1.376(6)
C25 H25 0.9600
C26 C27 1.372(6)
C26 H26 0.9600
C27 C28 1.397(5)
C27 H27 0.9600
C28 H28 0.9600
C29 C30 1.374(5)
C29 C34 1.378(5)
C30 C31 1.384(6)
C30 H30 0.9600
C31 C32 1.382(5)
C31 H31 0.9601
C32 C33 1.381(6)
C32 C35 1.519(6)
C33 C34 1.383(6)
C33 H33 0.9599
C34 H34 0.9600
C35 H35A 0.9600
C35 H35B 0.9599
C35 H35C 0.9600

loop_
_geom_torsion_atom_site_label_1
_geom_torsion_atom_site_label_2
_geom_torsion_atom_site_label_3
_geom_torsion_atom_site_label_4
_geom_torsion
C10 O1 C1 C2 77.1(4)
C10 O1 C1 C11 -104.4(3)
O1 C1 C2 C3 -3.5(5)
C11 C1 C2 C3 178.3(3)
O1 C1 C2 C17 175.2(3)
C11 C1 C2 C17 -3.0(5)
C1 C2 C3 C4 141.5(4)
C17 C2 C3 C4 -37.3(5)
C1 C2 C3 C8 -37.9(5)
C17 C2 C3 C8 143.4(4)
C8 C3 C4 C5 1.4(6)
C2 C3 C4 C5 -177.9(4)
C3 C4 C5 C6 1.4(7)
C4 C5 C6 C7 -3.1(7)
C5 C6 C7 C8 2.0(7)
C6 C7 C8 C3 0.8(6)
C6 C7 C8 C9 -179.8(4)
C4 C3 C8 C7 -2.5(6)
C2 C3 C8 C7 176.8(3)
C4 C3 C8 C9 178.1(4)
C2 C3 C8 C9 -2.6(6)
C7 C8 C9 C10 -128.2(4)
C3 C8 C9 C10 51.1(5)
C7 C8 C9 S1 58.3(4)
C3 C8 C9 S1 -122.3(3)
O3 S1 C9 C10 -2.6(4)
O2 S1 C9 C10 129.4(3)
C29 S1 C9 C10 -116.2(3)
O3 S1 C9 C8 170.8(3)
O2 S1 C9 C8 -57.2(3)
C29 S1 C9 C8 57.2(3)
C8 C9 C10 O1 -12.9(5)
S1 C9 C10 O1 160.1(2)
C8 C9 C10 C23 158.2(3)
S1 C9 C10 C23 -28.8(5)
C1 O1 C10 C9 -65.2(4)
C1 O1 C10 C23 122.2(3)
C2 C1 C11 C12 -60.4(5)
O1 C1 C11 C12 121.3(3)
C2 C1 C11 C16 124.1(4)
O1 C1 C11 C16 -54.3(4)
C16 C11 C12 C13 1.0(5)
C1 C11 C12 C13 -174.6(3)
C11 C12 C13 C14 -0.6(5)
C12 C13 C14 C15 -1.0(6)
C13 C14 C15 C16 2.3(6)
C14 C15 C16 C11 -1.9(6)
C12 C11 C16 C15 0.3(5)
C1 C11 C16 C15 176.0(3)
C1 C2 C17 C22 130.7(4)
C3 C2 C17 C22 -50.6(4)
C1 C2 C17 C18 -51.5(5)
C3 C2 C17 C18 127.2(3)
C22 C17 C18 C19 -0.5(5)
C2 C17 C18 C19 -178.4(3)
C17 C18 C19 C20 0.1(5)
C18 C19 C20 C21 0.1(6)
C19 C20 C21 C22 0.2(6)
C18 C17 C22 C21 0.8(5)
C2 C17 C22 C21 178.7(3)
C20 C21 C22 C17 -0.7(6)
C9 C10 C23 C24 -34.5(6)
O1 C10 C23 C24 136.9(3)
C9 C10 C23 C28 149.8(4)
O1 C10 C23 C28 -38.9(5)
C28 C23 C24 C25 -1.7(6)
C10 C23 C24 C25 -177.6(4)
C23 C24 C25 C26 0.1(6)
C24 C25 C26 C27 0.7(7)
C25 C26 C27 C28 0.1(7)
C24 C23 C28 C27 2.6(6)
C10 C23 C28 C27 178.4(4)
C26 C27 C28 C23 -1.8(6)
O3 S1 C29 C30 -27.3(3)
O2 S1 C29 C30 -156.7(3)
C9 S1 C29 C30 87.7(3)
O3 S1 C29 C34 153.6(3)
O2 S1 C29 C34 24.3(3)
C9 S1 C29 C34 -91.3(3)
C34 C29 C30 C31 0.2(6)
S1 C29 C30 C31 -178.9(3)
C29 C30 C31 C32 0.1(6)
C30 C31 C32 C33 -0.3(6)
C30 C31 C32 C35 180.0(4)
C31 C32 C33 C34 0.1(6)
C35 C32 C33 C34 179.9(4)
C30 C29 C34 C33 -0.3(6)
S1 C29 C34 C33 178.8(3)
C32 C33 C34 C29 0.1(6)
